data_2010136
loop_
_publ_author_name
'Ferguson, George'
'Glidewell, Christopher'
'Zakaria, Choudhury M.'

_publ_section_title
;
 4-(Ferrocenylmethyl)-2,2,6,6-tetramethyl-3,5-heptanedione, a
 non-enolized 1,3-diketone
;
_journal_issue 11
_journal_name_full 'Acta Crystallographica Section C'
_journal_page_first 1673
_journal_page_last 1676
_journal_paper_doi 10.1107/S0108270194008486
_journal_volume 50
_journal_year 1994
_chemical_formula_moiety 'C22 H30 Fe O2 '
_chemical_formula_sum 'C22 H30 Fe O2'
_chemical_formula_weight 382.32
_chemical_name_common 4,4-Dimethyl-3-oxo-2-pivaloylpentylferrocene
_chemical_name_systematic ?
_space_group_IT_number 2
_symmetry_cell_setting triclinic
_symmetry_space_group_name_Hall '-P 1'
_symmetry_space_group_name_H-M 'P -1'
_cell_angle_alpha 72.611(9)
_cell_angle_beta 88.277(12)
_cell_angle_gamma 82.632(12)
_cell_formula_units_Z 2
_cell_length_a 5.8899(6)
_cell_length_b 11.7768(12)
_cell_length_c 15.2335(16)
_cell_measurement_reflns_used 25
_cell_measurement_temperature 293
_cell_measurement_theta_max 20.50
_cell_measurement_theta_min 9.50
_cell_volume 1000.00(19)
_computing_cell_refinement 'Enraf Nonius DETTH and CELDIM'
_computing_data_collection 'Enraf Nonius Cad4'
_computing_data_reduction 'NRCVAX DATRD2'
_computing_molecular_graphics NRCVAX
_computing_publication_material 'NRCVAX TABLES Jan 94,  SHELXL-93'
_computing_structure_refinement 'NRCVAX LSTSQ and SHELXL-93'
_computing_structure_solution 'Patterson heavy atom method'
_diffrn_ambient_temperature 293
_diffrn_measurement_device 'Nonius CAD-4    '
_diffrn_measurement_method '\q/2\q scan b/P/b '
_diffrn_radiation_monochromator graphite
_diffrn_radiation_source 'xray tube'
_diffrn_radiation_type MoK\a
_diffrn_radiation_wavelength 0.71067
_diffrn_reflns_av_R_equivalents 0.000
_diffrn_reflns_limit_h_max 7
_diffrn_reflns_limit_h_min -7
_diffrn_reflns_limit_k_max 15
_diffrn_reflns_limit_k_min 0
_diffrn_reflns_limit_l_max 19
_diffrn_reflns_limit_l_min -18
_diffrn_reflns_number 4358
_diffrn_reflns_theta_max 26.90
_diffrn_reflns_theta_min 2.00
_diffrn_standards_decay_% 1.6
_diffrn_standards_interval_time 120
_diffrn_standards_number 3
_exptl_absorpt_coefficient_mu 0.76
_exptl_absorpt_correction_T_max 0.8390
_exptl_absorpt_correction_T_min 0.7048
_exptl_absorpt_correction_type 'empirical, 5 \y scans, 4\% steps'
_exptl_crystal_colour orange
_exptl_crystal_density_diffrn 1.270
_exptl_crystal_description 'block cut from needle'
_exptl_crystal_F_000 408
_exptl_crystal_size_max 0.35
_exptl_crystal_size_mid 0.26
_exptl_crystal_size_min 0.17
_refine_diff_density_max 0.216
_refine_diff_density_min -0.295
_refine_ls_extinction_method none
_refine_ls_goodness_of_fit_all 1.057
_refine_ls_goodness_of_fit_obs 1.113
_refine_ls_hydrogen_treatment 'H atoms riding, C-H 0.95\%A'
_refine_ls_matrix_type full
_refine_ls_number_parameters 240
_refine_ls_number_reflns 4358
_refine_ls_number_restraints 209
_refine_ls_restrained_S_all 1.035
_refine_ls_restrained_S_obs 1.085
_refine_ls_R_factor_all 0.0397
_refine_ls_R_factor_obs 0.0300
_refine_ls_shift/esd_max 0.001
_refine_ls_shift/esd_mean 0.000
_refine_ls_structure_factor_coef Fsqd
_refine_ls_weighting_scheme
;calc w = 1/[\s^2^(F~o~^2^)+(0.0491P)^2^+0.1339P]
where  P = (F~o~^2^+2F~c~^2^)/3
;
_refine_ls_wR_factor_all 0.0837
_refine_ls_wR_factor_obs 0.0805
_reflns_number_observed 3676
_reflns_number_total 4358
_reflns_observed_criterion Inet>2.0\s(Inet)
_cod_data_source_file ab1202.cif
_cod_data_source_block 94-03cg
_cod_depositor_comments
;
 Marking atoms 'Cp1', 'Cp1' and 'Cg2' as dummy atoms.

 Antanas Vaitkus,
 2017-02-19

The following automatic conversions were performed:
'_symmetry_cell_setting' value 'Triclinic' changed to 'triclinic'
according to '/home/saulius/struct/CIF-dictionaries/cif_core.dic'
dictionary named 'cif_core.dic' version 2.4.1 from 2010-06-29.

Automatic conversion script
Id: cif_fix_enum 1527 2010-12-29 10:47:43Z saulius 

The following automatic conversions were performed:

'_symmetry_cell_setting' value 'Triclinic' changed to 'triclinic'
according to /home/saulius/struct/CIF-dictionaries/cif_core.dic
dictionary named 'cif_core.dic' version 2.4.1 from 2010-06-29.

Automatic conversion script
Id: cif_fix_values 1715 2011-07-08 13:25:40Z adriana 
;
_cod_original_cell_volume 1000.00(18)
_cod_original_formula_sum 'C22 H30 Fe O2 '
_cod_database_code 2010136

loop_
_symmetry_equiv_pos_as_xyz
x,y,z
-x,-y,-z

loop_
_atom_site_aniso_label
_atom_site_aniso_U_11
_atom_site_aniso_U_22
_atom_site_aniso_U_33
_atom_site_aniso_U_12
_atom_site_aniso_U_13
_atom_site_aniso_U_23
Fe 0.04451(14) 0.02943(12) 0.04085(13) -0.00393(8) 0.00042(8) -0.01005(8)
O1 0.0548(8) 0.0769(10) 0.0683(9) 0.0095(7) -0.0166(7) -0.0018(7)
O2 0.0463(7) 0.0628(8) 0.1113(12) -0.0186(6) 0.0180(7) -0.0389(8)
C11 0.0430(8) 0.0285(7) 0.0465(8) -0.0060(6) -0.0005(6) -0.0099(6)
C12 0.0539(9) 0.0346(8) 0.0564(10) -0.0079(7) 0.0106(7) -0.0192(7)
C13 0.0819(13) 0.0461(9) 0.0418(9) -0.0162(9) 0.0031(8) -0.0170(7)
C14 0.0596(11) 0.0503(10) 0.0542(10) -0.0123(8) -0.0165(8) -0.0085(8)
C15 0.0406(8) 0.0439(8) 0.0543(9) -0.0102(7) -0.0006(7) -0.0090(7)
C21 0.099(3) 0.0483(14) 0.076(2) -0.0052(14) -0.035(2) -0.0277(13)
C22 0.057(2) 0.054(2) 0.144(5) -0.0163(12) 0.001(2) -0.052(2)
C23 0.109(3) 0.0465(15) 0.082(2) -0.038(2) 0.034(2) -0.0198(14)
C24 0.089(2) 0.0301(11) 0.069(2) 0.0055(11) -0.013(2) -0.0043(11)
C25 0.079(2) 0.0466(13) 0.065(2) -0.0031(12) 0.0134(14) -0.0286(13)
C1 0.0486(9) 0.0318(7) 0.0501(9) -0.0076(6) -0.0061(7) -0.0101(6)
C2 0.0364(7) 0.0312(7) 0.0470(8) -0.0051(6) -0.0052(6) -0.0085(6)
C3 0.0445(8) 0.0377(8) 0.0500(9) -0.0082(6) -0.0084(7) -0.0074(6)
C4 0.0575(10) 0.0565(10) 0.0466(9) -0.0145(8) -0.0009(8) -0.0116(8)
C5 0.0402(8) 0.0338(7) 0.0515(9) -0.0047(6) -0.0013(7) -0.0082(6)
C6 0.0480(9) 0.0398(8) 0.0502(9) -0.0066(7) -0.0010(7) -0.0145(7)
C41 0.0594(12) 0.0727(14) 0.0773(14) -0.0014(10) 0.0149(10) -0.0186(11)
C42 0.099(2) 0.156(3) 0.080(2) -0.029(2) -0.0001(14) -0.066(2)
C43 0.081(2) 0.0712(15) 0.089(2) -0.0216(12) 0.0144(13) 0.0044(12)
C61 0.0692(13) 0.0761(14) 0.0593(12) -0.0126(11) -0.0124(10) -0.0189(10)
C62 0.0662(13) 0.0602(12) 0.094(2) -0.0035(10) 0.0085(11) -0.0410(12)
C63 0.0763(13) 0.0430(9) 0.0695(12) -0.0227(9) 0.0088(10) -0.0199(8)

loop_
_atom_site_label
_atom_site_fract_x
_atom_site_fract_y
_atom_site_fract_z
_atom_site_U_iso_or_equiv
_atom_site_thermal_displace_type
_atom_site_calc_flag
_atom_site_refinement_flags
_atom_site_occupancy
_atom_site_disorder_group
_atom_site_type_symbol
Fe 0.22781(4) 0.19138(2) 0.133873(15) 0.03842(8) Uani d . 1 . Fe
Cp1 0.1832 0.0627 0.1198 . . dum . . . .
Cp2 0.2677 0.3197 0.1500 . . dum . . . .
Cp3 0.3003 0.3181 0.1463 . . dum . . . .
O1 0.5394(2) -0.31317(14) 0.44434(10) 0.0723(4) Uani d U 1 . O
O2 0.6793(2) -0.22366(13) 0.24307(12) 0.0699(4) Uani d U 1 . O
C11 0.2637(3) 0.01084(12) 0.19588(11) 0.0394(3) Uani d U 1 . C
C12 0.3855(3) 0.03820(14) 0.11150(12) 0.0470(4) Uani d U 1 . C
C13 0.2279(4) 0.0995(2) 0.03945(12) 0.0550(4) Uani d U 1 . C
C14 0.0092(3) 0.1099(2) 0.07807(13) 0.0554(4) Uani d U 1 . C
C15 0.0295(3) 0.05522(15) 0.17419(12) 0.0470(4) Uani d U 1 . C
C21 0.3243(6) 0.2678(2) 0.2272(2) 0.0720(11) Uani d PU 0.781(8) 1 C
C22 0.4704(5) 0.2902(3) 0.1506(3) 0.0796(14) Uani d PU 0.781(8) 1 C
C23 0.3346(7) 0.3541(2) 0.0729(2) 0.0770(12) Uani d PU 0.781(8) 1 C
C24 0.1066(5) 0.3695(2) 0.1027(2) 0.0659(10) Uani d PU 0.781(8) 1 C
C25 0.1027(5) 0.3169(2) 0.1967(2) 0.0617(10) Uani d PU 0.781(8) 1 C
C31 0.4597(5) 0.2652(2) 0.1940(2) 0.047(2) Uiso d PRU 0.219(8) 2 C
C32 0.4633(5) 0.3158(2) 0.0984(2) 0.047(2) Uiso d PRU 0.219(8) 2 C
C33 0.2416(5) 0.3695(2) 0.0689(2) 0.047(2) Uiso d PRU 0.219(8) 2 C
C34 0.1010(5) 0.3521(2) 0.1464(2) 0.047(2) Uiso d PRU 0.219(8) 2 C
C35 0.2357(5) 0.2876(2) 0.2236(2) 0.047(2) Uiso d PRU 0.219(8) 2 C
C1 0.3586(3) -0.05671(13) 0.28948(11) 0.0436(3) Uani d U 1 . C
C2 0.3232(3) -0.19079(12) 0.31441(10) 0.0387(3) Uani d U 1 . C
C3 0.3608(3) -0.25151(14) 0.41737(11) 0.0448(4) Uani d U 1 . C
C4 0.1742(3) -0.2373(2) 0.48727(12) 0.0537(4) Uani d U 1 . C
C5 0.4920(3) -0.25509(14) 0.26099(11) 0.0428(3) Uani d U 1 . C
C6 0.4146(3) -0.35553(14) 0.22951(11) 0.0456(4) Uani d U 1 . C
C41 -0.0356(4) -0.1480(2) 0.4472(2) 0.0715(6) Uani d U 1 . C
C42 0.2847(5) -0.1985(3) 0.5608(2) 0.1037(10) Uani d U 1 . C
C43 0.0954(4) -0.3612(2) 0.5284(2) 0.0856(7) Uani d U 1 . C
C61 0.2639(4) -0.2935(2) 0.14400(14) 0.0679(5) Uani d U 1 . C
C62 0.6234(4) -0.4297(2) 0.2043(2) 0.0699(6) Uani d U 1 . C
C63 0.2748(4) -0.4363(2) 0.30266(14) 0.0610(5) Uani d U 1 . C
H12 0.5453 0.0186 0.1047 0.069(3) Uiso calc R 1 . H
H13 0.2637 0.1286 -0.0239 0.069(3) Uiso calc R 1 . H
H14 -0.1285 0.1472 0.0452 0.069(3) Uiso calc R 1 . H
H15 -0.0924 0.0492 0.2170 0.069(3) Uiso calc R 1 . H
H21 0.3693 0.2263 0.2890 0.116(6) Uiso calc PR 0.781(8) 1 H
H22 0.6309 0.2665 0.1513 0.116(6) Uiso calc PR 0.781(8) 1 H
H23 0.3868 0.3818 0.0115 0.116(6) Uiso calc PR 0.781(8) 1 H
H24 -0.0220 0.4093 0.0647 0.116(6) Uiso calc PR 0.781(8) 1 H
H25 -0.0293 0.3147 0.2343 0.116(6) Uiso calc PR 0.781(8) 1 H
H31 0.5869 0.2231 0.2321 0.116(6) Uiso calc PR 0.219(8) 2 H
H32 0.5934 0.3140 0.0602 0.116(6) Uiso calc PR 0.219(8) 2 H
H33 0.1948 0.4105 0.0072 0.116(6) Uiso calc PR 0.219(8) 2 H
H34 -0.0580 0.3792 0.1464 0.116(6) Uiso calc PR 0.219(8) 2 H
H35 0.1843 0.2634 0.2854 0.116(6) Uiso calc PR 0.219(8) 2 H
H1A 0.2846 -0.0226 0.3337 0.055(4) Uiso calc R 1 . H
H1B 0.5174 -0.0502 0.2911 0.055(4) Uiso calc R 1 . H
H2 0.1712 -0.1965 0.2985 0.039(4) Uiso calc R 1 . H
H41A -0.1462 -0.1489 0.4940 0.100(3) Uiso calc R 1 . H
H41B -0.0994 -0.1698 0.3989 0.100(3) Uiso calc R 1 . H
H41C 0.0085 -0.0698 0.4237 0.100(3) Uiso calc R 1 . H
H42A 0.1763 -0.1936 0.6074 0.100(3) Uiso calc R 1 . H
H42B 0.3346 -0.1222 0.5339 0.100(3) Uiso calc R 1 . H
H42C 0.4122 -0.2554 0.5871 0.100(3) Uiso calc R 1 . H
H43A -0.0115 -0.3586 0.5759 0.100(3) Uiso calc R 1 . H
H43B 0.2238 -0.4184 0.5530 0.100(3) Uiso calc R 1 . H
H43C 0.0250 -0.3834 0.4817 0.100(3) Uiso calc R 1 . H
H61A 0.2094 -0.3523 0.1218 0.080(2) Uiso calc R 1 . H
H61B 0.3514 -0.2450 0.0976 0.080(2) Uiso calc R 1 . H
H61C 0.1377 -0.2446 0.1596 0.080(2) Uiso calc R 1 . H
H62A 0.5751 -0.4888 0.1807 0.080(2) Uiso calc R 1 . H
H62B 0.7159 -0.4678 0.2576 0.080(2) Uiso calc R 1 . H
H62C 0.7096 -0.3788 0.1591 0.080(2) Uiso calc R 1 . H
H63A 0.2368 -0.4997 0.2815 0.080(2) Uiso calc R 1 . H
H63B 0.1383 -0.3906 0.3141 0.080(2) Uiso calc R 1 . H
H63C 0.3622 -0.4688 0.3579 0.080(2) Uiso calc R 1 . H

loop_
_atom_type_symbol
_atom_type_description
_atom_type_scat_dispersion_real
_atom_type_scat_dispersion_imag
_atom_type_scat_source
C C 0.0033 0.0016 'International Tables Vol C Tables 4.2.6.8 and 6.1.1.4'
H H 0.0000 0.0000 'International Tables Vol C Tables 4.2.6.8 and 6.1.1.4'
Fe Fe 0.3463 0.8444 'International Tables Vol C Tables 4.2.6.8 and 6.1.1.4'
O O 0.0106 0.0060 'International Tables Vol C Tables 4.2.6.8 and 6.1.1.4'

loop_
_geom_angle_atom_site_label_1
_geom_angle_atom_site_label_2
_geom_angle_atom_site_label_3
_geom_angle
_geom_angle_publ_flag
Cp1 Fe Cp2 178.6 yes
Cp1 Fe Cp3 174.4 yes
C12 C11 C1 127.2(2) no
C15 C11 C12 106.98(14) no
C15 C11 C1 125.8(2) no
C13 C12 C11 108.4(2) no
C14 C13 C12 108.1(2) no
C13 C14 C15 108.2(2) no
C14 C15 C11 108.3(2) no
C25 C21 C22 108.2(3) no
C23 C22 C21 107.3(3) no
C24 C23 C22 107.6(3) no
C25 C24 C23 108.2(3) no
C24 C25 C21 108.7(3) no
C11 C1 C2 110.81(12) yes
C3 C2 C5 109.11(12) yes
C3 C2 C1 110.38(13) yes
C5 C2 C1 109.99(13) yes
O1 C3 C2 119.4(2) yes
O1 C3 C4 119.3(2) yes
C2 C3 C4 121.30(14) yes
C42 C4 C41 109.5(2) no
C42 C4 C43 110.7(2) no
C41 C4 C43 108.1(2) no
C42 C4 C3 107.1(2) no
C41 C4 C3 115.0(2) no
C43 C4 C3 106.3(2) no
O2 C5 C6 121.7(2) yes
O2 C5 C2 119.7(2) yes
C6 C5 C2 118.58(13) yes
C62 C6 C5 109.34(14) no
C62 C6 C63 110.0(2) no
C5 C6 C63 112.33(14) no
C62 C6 C61 110.0(2) no
C5 C6 C61 105.95(14) no
C63 C6 C61 109.1(2) no

loop_
_geom_bond_atom_site_label_1
_geom_bond_atom_site_label_2
_geom_bond_site_symmetry_1
_geom_bond_site_symmetry_2
_geom_bond_distance
_geom_bond_publ_flag
Fe Cp1 . . 1.646 yes
Fe Cp2 . . 1.648 yes
Fe Cp3 . . 1.667 yes
Fe C11 . . 2.038(2) yes
Fe C12 . . 2.038(2) yes
Fe C13 . . 2.042(2) yes
Fe C14 . . 2.043(2) yes
Fe C15 . . 2.040(2) yes
Fe C21 . . 2.025(2) yes
Fe C22 . . 2.021(2) yes
Fe C23 . . 2.034(2) yes
Fe C24 . . 2.044(2) yes
Fe C25 . . 2.042(2) yes
Fe C31 . . 2.078(2) yes
Fe C32 . . 2.090(2) yes
Fe C33 . . 2.046(2) yes
Fe C34 . . 2.005(2) yes
Fe C35 . . 2.025(2) yes
O1 C3 . . 1.206(2) yes
O2 C5 . . 1.206(2) yes
C11 C12 . . 1.424(2) yes
C11 C15 . . 1.423(2) yes
C11 C1 . . 1.495(2) yes
C12 C13 . . 1.415(3) yes
C13 C14 . . 1.406(3) yes
C14 C15 . . 1.414(2) yes
C21 C22 . . 1.409(5) yes
C21 C25 . . 1.392(4) yes
C22 C23 . . 1.406(5) yes
C23 C24 . . 1.411(5) yes
C24 C25 . . 1.380(4) yes
C1 C2 . . 1.550(2) yes
C2 C3 . . 1.527(2) yes
C2 C5 . . 1.533(2) yes
C3 C4 . . 1.536(3) yes
C4 C42 . . 1.521(3) yes
C4 C41 . . 1.528(3) yes
C4 C43 . . 1.531(3) yes
C5 C6 . . 1.526(2) yes
C6 C62 . . 1.523(2) yes
C6 C63 . . 1.529(2) yes
C6 C61 . . 1.534(2) yes

loop_
_geom_torsion_atom_site_label_1
_geom_torsion_atom_site_label_2
_geom_torsion_atom_site_label_3
_geom_torsion_atom_site_label_4
_geom_torsion
_geom_torsion_publ_flag
C11 Cp1 Cp2 C21 -6.5 no
C12 Cp1 Cp2 C22 -6.2 no
C13 Cp1 Cp2 C23 -6.4 no
C14 Cp1 Cp2 C24 -5.3 no
C15 Cp1 Cp2 C25 -6.2 no
C11 Cp1 Cp3 C31 30.1 no
C12 Cp1 Cp3 C32 29.9 no
C13 Cp1 Cp3 C33 29.8 no
C14 Cp1 Cp3 C34 30.3 no
C15 Cp1 Cp3 C35 30.2 no
C15 C11 C12 C13 0.6(2) no
C1 C11 C12 C13 177.89(14) no
C11 C12 C13 C14 -0.4(2) no
C12 C13 C14 C15 0.1(2) no
C13 C14 C15 C11 0.3(2) no
C12 C11 C15 C14 -0.6(2) no
C1 C11 C15 C14 -177.90(14) no
C25 C21 C22 C23 0.2(3) no
C21 C22 C23 C24 -0.3(3) no
C22 C23 C24 C25 0.3(3) no
C23 C24 C25 C21 -0.2(3) no
C22 C21 C25 C24 0.0(3) no
C15 C11 C1 C2 81.0(2) no
C12 C11 C1 C2 -95.8(2) no
C11 C1 C2 C3 -165.00(13) no
C11 C1 C2 C5 74.5(2) no
C5 C2 C3 O1 19.5(2) no
C1 C2 C3 O1 -101.4(2) no
C5 C2 C3 C4 -159.45(14) no
C1 C2 C3 C4 79.6(2) no
O1 C3 C4 C42 52.3(3) no
C2 C3 C4 C42 -128.7(2) no
O1 C3 C4 C41 174.3(2) no
C2 C3 C4 C41 -6.7(2) no
O1 C3 C4 C43 -66.1(2) no
C2 C3 C4 C43 112.9(2) no
C3 C2 C5 O2 -88.4(2) no
C1 C2 C5 O2 32.8(2) no
C3 C2 C5 C6 93.3(2) no
C1 C2 C5 C6 -145.49(14) no
O2 C5 C6 C62 18.4(2) no
C2 C5 C6 C62 -163.33(15) no
O2 C5 C6 C63 140.9(2) no
C2 C5 C6 C63 -40.9(2) no
O2 C5 C6 C61 -100.0(2) no
C2 C5 C6 C61 78.2(2) no
